data_2014567
loop_
_publ_author_name
'Akitsu, Takashiro'
'Einaga, Yasuaki'

_publ_section_title
;Bis[(<i>R</i>)-3,5-dichloro-<i>N</i>-(1-phenylethyl)salicylideneaminato-\k^2^<i>N</i>,<i>O</i>]copper(II)
 and
 bis[(<i>R</i>)-3-ethoxy-<i>N</i>-(1-phenylethyl)salicylideneaminato-\k^2^<i>N</i>,<i>O</i>]copper(II)
;
_journal_issue 12
_journal_name_full 'Acta Crystallographica Section C'
_journal_page_first m640
_journal_page_last m642
_journal_paper_doi 10.1107/S0108270104026575
_journal_volume 60
_journal_year 2004
_chemical_formula_iupac '[Cu (C15 H12 Cl2 N O)2]'
_chemical_formula_moiety 'C30 H24 Cl4 Cu N2 O2'
_chemical_formula_sum 'C30 H24 Cl4 Cu N2 O2'
_chemical_formula_weight 649.86
_chemical_name_systematic Bis[(R)-3,5-dichloro-N-(1-phenylethyl)salicylideneaminato-\k^2^N,O)]copper(II)
_space_group_IT_number 4
_symmetry_cell_setting monoclinic
_symmetry_space_group_name_Hall 'P 2yb'
_symmetry_space_group_name_H-M 'P 1 21 1'
_cell_angle_alpha 90
_cell_angle_beta 97.89(4)
_cell_angle_gamma 90
_cell_formula_units_Z 2
_cell_length_a 11.166(5)
_cell_length_b 14.852(7)
_cell_length_c 8.636(4)
_cell_measurement_reflns_used 25
_cell_measurement_temperature 297.0(10)
_cell_measurement_theta_max 14.8
_cell_measurement_theta_min 10.2
_cell_volume 1418.6(11)
_computing_cell_refinement 'WinAFC Diffractometer Control Software'
_computing_data_collection 'WinAFC Diffractometer Control Software (Rigaku, 1999)'
_computing_data_reduction 'TEXSAN (Molecular Structure Corporation, 2001)'
_computing_molecular_graphics 'ORTEPII (Johnson, 1976)'
_computing_publication_material TEXSAN
_computing_structure_refinement 'SHELXL97 (Sheldrick, 1997)'
_computing_structure_solution 'SIR92 (Altomare et al., 1994)'
_diffrn_measured_fraction_theta_full 1.00
_diffrn_measured_fraction_theta_max 1.00
_diffrn_measurement_device_type 'Rigaku AFC-7R'
_diffrn_measurement_method \w--2\q
_diffrn_radiation_type 'Mo K\a'
_diffrn_radiation_wavelength 0.7107
_diffrn_reflns_av_R_equivalents 0.020
_diffrn_reflns_limit_h_max 14
_diffrn_reflns_limit_h_min -5
_diffrn_reflns_limit_k_max 19
_diffrn_reflns_limit_k_min 0
_diffrn_reflns_limit_l_max 11
_diffrn_reflns_limit_l_min -11
_diffrn_reflns_number 3771
_diffrn_reflns_theta_full 27.50
_diffrn_reflns_theta_max 27.50
_diffrn_standards_decay_% 0.09
_diffrn_standards_interval_count 150
_diffrn_standards_number 3
_exptl_absorpt_coefficient_mu 1.178
_exptl_absorpt_correction_T_max 0.790
_exptl_absorpt_correction_T_min 0.709
_exptl_absorpt_correction_type '\y scan'
_exptl_absorpt_process_details '(North et al., 1968)'
_exptl_crystal_colour brown
_exptl_crystal_density_diffrn 1.521
_exptl_crystal_density_method 'not measured'
_exptl_crystal_description plate
_exptl_crystal_F_000 662.0
_exptl_crystal_size_max 0.300
_exptl_crystal_size_mid 0.300
_exptl_crystal_size_min 0.200
_refine_diff_density_max 0.63
_refine_diff_density_min -0.50
_refine_ls_abs_structure_details 'Flack (1983), 3387 Friedel pairs'
_refine_ls_abs_structure_Flack -0.01(2)
_refine_ls_extinction_method none
_refine_ls_goodness_of_fit_ref 1.051
_refine_ls_hydrogen_treatment constr
_refine_ls_number_parameters 304
_refine_ls_number_reflns 2958
_refine_ls_R_factor_gt 0.0343
_refine_ls_shift/su_max 0.002
_refine_ls_structure_factor_coef Fsqd
_refine_ls_weighting_details 'w = 1/[\s^2^(Fo^2^) + (0.0497P)^2^+0.597P] where P=(Fo^2^+2Fc^2^)/3'
_refine_ls_weighting_scheme calc
_refine_ls_wR_factor_ref 0.0930
_reflns_number_gt 2958
_reflns_number_total 3387
_reflns_threshold_expression I>2\s(I)
_cod_data_source_file sq1180.cif
_cod_data_source_block I
_cod_original_sg_symbol_Hall 'P 2yb '
_cod_original_sg_symbol_H-M 'P 21'
_cod_database_code 2014567
_cod_database_fobs_code 2014567

loop_
_symmetry_equiv_pos_as_xyz
x,y,z
-x,1/2+y,-z

loop_
_atom_site_label
_atom_site_fract_x
_atom_site_fract_y
_atom_site_fract_z
_atom_site_U_iso_or_equiv
_atom_site_adp_type
_atom_site_calc_flag
_atom_site_refinement_flags
_atom_site_occupancy
_atom_site_disorder_assembly
_atom_site_disorder_group
_atom_site_type_symbol
Cu1 -0.43069(4) -0.39418(3) -0.81436(5) 0.02920(10) Uani d . 1.00 . . Cu
Cl1 -0.0308(2) -0.62530(10) -0.2394(2) 0.0815(6) Uani d . 1.00 . . Cl
Cl2 -0.09980(10) -0.28910(10) -0.4671(2) 0.0550(3) Uani d . 1.00 . . Cl
Cl3 -0.67640(10) -0.32270(10) -1.62210(10) 0.0476(3) Uani d . 1.00 . . Cl
Cl4 -0.83029(9) -0.35840(10) -1.06070(10) 0.0514(3) Uani d . 1.00 . . Cl
O1 -0.3205(3) -0.3636(2) -0.6361(3) 0.0343(6) Uani d . 1.00 . . O
O2 -0.5777(2) -0.3766(2) -0.9449(3) 0.0339(7) Uani d . 1.00 . . O
N1 -0.4876(3) -0.5024(3) -0.7085(4) 0.0323(7) Uani d . 1.00 . . N
N2 -0.3317(3) -0.3519(3) -0.9741(4) 0.0295(7) Uani d . 1.00 . . N
C1 -0.2622(2) -0.4233(2) -0.5367(3) 0.0313(8) Uani d . 1.00 . . C
C2 -0.1517(2) -0.3970(2) -0.4551(3) 0.0385(8) Uani d . 1.00 . . C
C3 -0.0828(2) -0.4581(2) -0.3588(3) 0.0450(10) Uani d . 1.00 . . C
C4 -0.1242(3) -0.5455(2) -0.3440(4) 0.0480(10) Uani d . 1.00 . . C
C5 -0.2347(3) -0.5718(2) -0.4255(4) 0.0480(10) Uani d . 1.00 . . C
C6 -0.3037(2) -0.5107(2) -0.5219(3) 0.0364(9) Uani d . 1.00 . . C
C7 -0.4202(4) -0.5414(3) -0.5973(5) 0.0375(10) Uani d . 1.00 . . C
C8 -0.6029(4) -0.5447(3) -0.7783(5) 0.0343(9) Uani d . 1.00 . . C
C9 -0.6561(4) -0.6118(4) -0.6732(6) 0.0460(10) Uani d . 1.00 . . C
C10 -0.5881(3) -0.5857(2) -0.9364(3) 0.0368(9) Uani d . 1.00 . . C
C11 -0.6860(2) -0.5847(2) -1.0546(4) 0.0490(10) Uani d . 1.00 . . C
C12 -0.6754(3) -0.6227(3) -1.1992(3) 0.0580(10) Uani d . 1.00 . . C
C13 -0.5669(4) -0.6617(3) -1.2256(3) 0.061(2) Uani d . 1.00 . . C
C14 -0.4690(3) -0.6627(3) -1.1074(4) 0.0550(10) Uani d . 1.00 . . C
C15 -0.4795(2) -0.6248(2) -0.9628(3) 0.0420(10) Uani d . 1.00 . . C
C16 -0.5943(2) -0.3588(2) -1.0980(2) 0.0328(8) Uani d . 1.00 . . C
C17 -0.7133(2) -0.3534(2) -1.1698(3) 0.0347(9) Uani d . 1.00 . . C
C18 -0.7380(2) -0.3408(3) -1.3305(3) 0.0386(10) Uani d . 1.00 . . C
C19 -0.6437(2) -0.3336(2) -1.4194(2) 0.0365(9) Uani d . 1.00 . . C
C20 -0.5246(2) -0.3389(2) -1.3476(3) 0.0329(9) Uani d . 1.00 . . C
C21 -0.4999(2) -0.3515(2) -1.1869(3) 0.0311(8) Uani d . 1.00 . . C
C22 -0.3736(4) -0.3445(3) -1.1191(5) 0.0331(9) Uani d . 1.00 . . C
C23 -0.2004(4) -0.3379(3) -0.9222(5) 0.0325(9) Uani d . 1.00 . . C
C24 -0.1327(4) -0.2871(4) -1.0360(6) 0.0430(10) Uani d . 1.00 . . C
C25 -0.1387(3) -0.4273(2) -0.8757(4) 0.0400(10) Uani d . 1.00 . . C
C26 -0.0286(3) -0.4245(3) -0.7787(5) 0.058(2) Uani d . 1.00 . . C
C27 0.0299(3) -0.5041(4) -0.7289(5) 0.082(2) Uani d . 1.00 . . C
C28 -0.0216(5) -0.5865(3) -0.7761(6) 0.094(3) Uani d . 1.00 . . C
C29 -0.1317(5) -0.5893(2) -0.8731(7) 0.094(3) Uani d . 1.00 . . C
C30 -0.1903(3) -0.5098(3) -0.9229(5) 0.0590(10) Uani d . 1.00 . . C
H1 -0.0072 -0.4401 -0.3031 0.0538 Uiso calc . 1.00 . . H
H2 -0.2631 -0.6316 -0.4154 0.0572 Uiso calc . 1.00 . . H
H3 -0.4496 -0.5963 -0.5602 0.0451 Uiso calc . 1.00 . . H
H4 -0.6601 -0.4973 -0.7983 0.0411 Uiso calc . 1.00 . . H
H5 -0.6685 -0.5830 -0.5784 0.0553 Uiso calc . 1.00 . . H
H6 -0.7311 -0.6335 -0.7248 0.0553 Uiso calc . 1.00 . . H
H7 -0.6018 -0.6608 -0.6507 0.0553 Uiso calc . 1.00 . . H
H8 -0.7602 -0.5581 -1.0365 0.0583 Uiso calc . 1.00 . . H
H9 -0.7424 -0.6220 -1.2800 0.0701 Uiso calc . 1.00 . . H
H10 -0.5597 -0.6877 -1.3244 0.0730 Uiso calc . 1.00 . . H
H11 -0.3948 -0.6894 -1.1254 0.0655 Uiso calc . 1.00 . . H
H12 -0.4126 -0.6255 -0.8820 0.0506 Uiso calc . 1.00 . . H
H13 -0.8194 -0.3372 -1.3796 0.0463 Uiso calc . 1.00 . . H
H14 -0.4602 -0.3340 -1.4083 0.0395 Uiso calc . 1.00 . . H
H15 -0.3168 -0.3333 -1.1892 0.0398 Uiso calc . 1.00 . . H
H16 -0.1944 -0.3025 -0.8298 0.0390 Uiso calc . 1.00 . . H
H17 -0.0508 -0.2794 -0.9913 0.0518 Uiso calc . 1.00 . . H
H18 -0.1360 -0.3203 -1.1305 0.0518 Uiso calc . 1.00 . . H
H19 -0.1691 -0.2298 -1.0573 0.0518 Uiso calc . 1.00 . . H
H20 0.0066 -0.3681 -0.7464 0.0699 Uiso calc . 1.00 . . H
H21 0.1052 -0.5021 -0.6627 0.0989 Uiso calc . 1.00 . . H
H22 0.0184 -0.6409 -0.7421 0.1134 Uiso calc . 1.00 . . H
H23 -0.1670 -0.6457 -0.9054 0.1125 Uiso calc . 1.00 . . H
H24 -0.2655 -0.5117 -0.9891 0.0710 Uiso calc . 1.00 . . H

loop_
_atom_site_aniso_label
_atom_site_aniso_U_11
_atom_site_aniso_U_22
_atom_site_aniso_U_33
_atom_site_aniso_U_12
_atom_site_aniso_U_13
_atom_site_aniso_U_23
Cu1 0.0276(2) 0.0322(2) 0.0267(2) -0.0016(2) 0.0001(2) 0.0028(2)
Cl1 0.0710(10) 0.0760(10) 0.0870(10) 0.0217(9) -0.0264(9) 0.0226(10)
Cl2 0.0543(7) 0.0502(8) 0.0556(7) -0.0159(6) -0.0100(6) -0.0042(6)
Cl3 0.0562(7) 0.0596(8) 0.0251(5) 0.0054(6) -0.0009(5) 0.0012(5)
Cl4 0.0264(4) 0.0864(10) 0.0422(6) 0.0013(5) 0.0073(4) 0.0024(6)
O1 0.0380(10) 0.033(2) 0.0300(10) -0.0040(10) -0.0040(10) 0.0020(10)
O2 0.0280(10) 0.047(2) 0.0260(10) 0.0000(10) 0.0005(10) 0.0050(10)
N1 0.032(2) 0.035(2) 0.030(2) -0.002(2) 0.0040(10) -0.0010(10)
N2 0.0240(10) 0.033(2) 0.031(2) 0.0020(10) 0.0030(10) -0.0030(10)
C1 0.032(2) 0.033(2) 0.028(2) 0.000(2) 0.003(2) -0.001(2)
C2 0.037(2) 0.045(2) 0.032(2) -0.001(2) -0.002(2) -0.005(2)
C3 0.034(2) 0.060(3) 0.037(2) 0.005(2) -0.010(2) -0.005(2)
C4 0.048(3) 0.053(3) 0.039(3) 0.014(2) -0.008(2) 0.009(2)
C5 0.054(3) 0.042(3) 0.043(3) 0.002(2) -0.009(2) 0.013(2)
C6 0.038(2) 0.036(2) 0.033(2) 0.000(2) -0.003(2) 0.003(2)
C7 0.042(2) 0.034(2) 0.035(2) -0.007(2) -0.001(2) 0.006(2)
C8 0.032(2) 0.035(2) 0.036(2) -0.001(2) 0.003(2) 0.001(2)
C9 0.041(2) 0.054(3) 0.043(2) -0.014(2) 0.006(2) 0.002(2)
C10 0.044(2) 0.030(2) 0.035(2) -0.009(2) 0.002(2) 0.002(2)
C11 0.051(3) 0.048(3) 0.043(3) -0.009(2) -0.006(2) 0.002(2)
C12 0.072(4) 0.058(3) 0.042(3) -0.017(3) -0.007(3) 0.000(3)
C13 0.095(5) 0.047(3) 0.040(3) -0.010(3) 0.010(3) -0.005(2)
C14 0.071(4) 0.042(3) 0.054(3) -0.001(3) 0.021(3) -0.006(2)
C15 0.049(3) 0.032(2) 0.047(3) -0.001(2) 0.011(2) -0.004(2)
C16 0.032(2) 0.037(2) 0.028(2) 0.000(2) 0.001(2) -0.002(2)
C17 0.028(2) 0.043(2) 0.034(2) 0.000(2) 0.006(2) 0.001(2)
C18 0.033(2) 0.046(3) 0.035(2) -0.001(2) -0.001(2) 0.001(2)
C19 0.044(2) 0.040(2) 0.025(2) 0.006(2) 0.000(2) -0.001(2)
C20 0.036(2) 0.038(2) 0.026(2) 0.003(2) 0.008(2) 0.001(2)
C21 0.027(2) 0.036(2) 0.030(2) 0.001(2) 0.0050(10) -0.001(2)
C22 0.029(2) 0.039(2) 0.031(2) 0.002(2) 0.004(2) -0.004(2)
C23 0.022(2) 0.037(2) 0.038(2) 0.002(2) 0.003(2) -0.004(2)
C24 0.029(2) 0.051(3) 0.049(3) -0.004(2) 0.005(2) 0.004(2)
C25 0.034(2) 0.048(3) 0.041(2) 0.013(2) 0.014(2) 0.006(2)
C26 0.042(3) 0.078(4) 0.053(3) 0.023(3) -0.001(2) 0.003(3)
C27 0.068(4) 0.108(6) 0.068(4) 0.052(4) 0.001(3) 0.015(4)
C28 0.093(6) 0.082(6) 0.116(6) 0.060(5) 0.041(5) 0.047(5)
C29 0.094(6) 0.052(4) 0.143(8) 0.028(4) 0.044(5) 0.022(5)
C30 0.048(3) 0.042(3) 0.089(4) 0.010(2) 0.016(3) 0.010(3)

loop_
_atom_type_symbol
_atom_type_description
_atom_type_scat_dispersion_real
_atom_type_scat_dispersion_imag
_atom_type_scat_source
C C 0.003 0.002
;International Tables for Crystallography
(1992, Vol. C, Tables 4.2.6.8 and 6.1.1.4)
;
H H 0.000 0.000
;International Tables for Crystallography
(1992, Vol. C, Tables 4.2.6.8 and 6.1.1.4)
;
O O 0.011 0.006
;International Tables for Crystallography
(1992, Vol. C, Tables 4.2.6.8 and 6.1.1.4)
;
N N 0.006 0.003
;International Tables for Crystallography
(1992, Vol. C, Tables 4.2.6.8 and 6.1.1.4)
;
Cu Cu 0.320 1.265
;International Tables for Crystallography
(1992, Vol. C, Tables 4.2.6.8 and 6.1.1.4)
;
Cl Cl 0.148 0.159
;International Tables for Crystallography
(1992, Vol. C, Tables 4.2.6.8 and 6.1.1.4)
;

loop_
_geom_angle_atom_site_label_1
_geom_angle_atom_site_label_2
_geom_angle_atom_site_label_3
_geom_angle
_geom_angle_publ_flag
O1 Cu1 O2 150.90(10) yes
O1 Cu1 N1 91.90(10) yes
O1 Cu1 N2 97.30(10) yes
O2 Cu1 N1 94.60(10) yes
O2 Cu1 N2 93.60(10) yes
N1 Cu1 N2 144.7(2) yes
Cu1 O1 C1 124.6(2) no
Cu1 O2 C16 127.8(2) no
Cu1 N1 C7 121.3(3) no
Cu1 N1 C8 117.9(3) no
C7 N1 C8 120.2(4) no
Cu1 N2 C22 122.9(3) no
Cu1 N2 C23 117.0(2) no
C22 N2 C23 119.7(4) no
O1 C1 C2 117.2(2) no
O1 C1 C6 122.6(2) no
C2 C1 C6 120.0(2) no
Cl2 C2 C1 121.1(2) no
Cl2 C2 C3 118.9(2) no
C1 C2 C3 120.0(2) no
C2 C3 C4 120.0(2) no
C2 C3 H1 120.0 no
C4 C3 H1 120.0 no
Cl1 C4 C3 119.9(2) no
Cl1 C4 C5 119.8(2) no
C3 C4 C5 120.0(3) no
C4 C5 C6 120.0(2) no
C4 C5 H2 120.0 no
C6 C5 H2 120.0 no
C1 C6 C5 120.0(2) no
C1 C6 C7 122.9(3) no
C5 C6 C7 117.0(3) no
N1 C7 C6 126.7(4) no
N1 C7 H3 116.6 no
C6 C7 H3 116.7 no
N1 C8 C9 115.0(3) no
N1 C8 C10 109.7(3) no
N1 C8 H4 106.6 no
C9 C8 C10 111.8(4) no
C9 C8 H4 106.6 no
C10 C8 H4 106.6 no
C8 C9 H5 109.5 no
C8 C9 H6 109.5 no
C8 C9 H7 109.5 no
H5 C9 H6 109.5 no
H5 C9 H7 109.5 no
H6 C9 H7 109.4 no
C8 C10 C11 118.8(3) no
C8 C10 C15 121.2(3) no
C11 C10 C15 120.0(3) no
C10 C11 C12 120.0(3) no
C10 C11 H8 120.0 no
C12 C11 H8 120.0 no
C11 C12 C13 120.0(3) no
C11 C12 H9 120.0 no
C13 C12 H9 120.0 no
C12 C13 C14 120.0(3) no
C12 C13 H10 120.0 no
C14 C13 H10 120.0 no
C13 C14 C15 120.0(3) no
C13 C14 H11 120.0 no
C15 C14 H11 120.0 no
C10 C15 C14 120.0(2) no
C10 C15 H12 120.0 no
C14 C15 H12 120.0 no
O2 C16 C17 116.6(2) no
O2 C16 C21 123.3(2) no
C17 C16 C21 120.0(2) no
Cl4 C17 C16 120.4(2) no
Cl4 C17 C18 119.5(2) no
C16 C17 C18 120.0(2) no
C17 C18 C19 120.0(2) no
C17 C18 H13 120.0 no
C19 C18 H13 120.0 no
Cl3 C19 C18 119.4(2) no
Cl3 C19 C20 120.6(2) no
C18 C19 C20 120.0(2) no
C19 C20 C21 120.0(2) no
C19 C20 H14 120.0 no
C21 C20 H14 120.0 no
C16 C21 C20 120.0(2) no
C16 C21 C22 123.4(2) no
C20 C21 C22 116.1(2) no
N2 C22 C21 126.3(4) no
N2 C22 H15 116.9 no
C21 C22 H15 116.9 no
N2 C23 C24 115.5(3) no
N2 C23 C25 110.5(3) no
N2 C23 H16 106.5 no
C24 C23 C25 110.9(3) no
C24 C23 H16 106.5 no
C25 C23 H16 106.5 no
C23 C24 H17 109.5 no
C23 C24 H18 109.5 no
C23 C24 H19 109.5 no
H17 C24 H18 109.5 no
H17 C24 H19 109.5 no
H18 C24 H19 109.5 no
C23 C25 C26 117.6(3) no
C23 C25 C30 122.4(3) no
C26 C25 C30 120.0(3) no
C25 C26 C27 120.0(3) no
C25 C26 H20 120.0 no
C27 C26 H20 120.0 no
C26 C27 C28 120.0(3) no
C26 C27 H21 120.0 no
C28 C27 H21 120.0 no
C27 C28 C29 120.0(4) no
C27 C28 H22 120.0 no
C29 C28 H22 120.0 no
C28 C29 C30 120.0(3) no
C28 C29 H23 120.0 no
C30 C29 H23 120.0 no
C25 C30 C29 120.0(3) no
C25 C30 H24 120.0 no
C29 C30 H24 120.0 no

loop_
_geom_bond_atom_site_label_1
_geom_bond_atom_site_label_2
_geom_bond_site_symmetry_1
_geom_bond_site_symmetry_2
_geom_bond_distance
_geom_bond_publ_flag
Cu1 O1 . . 1.890(3) yes
Cu1 O2 . . 1.878(3) yes
Cu1 N1 . . 1.995(4) yes
Cu1 N2 . . 1.984(4) yes
Cl1 C4 . . 1.747(4) no
Cl2 C2 . . 1.712(3) no
Cl3 C19 . . 1.746(2) no
Cl4 C17 . . 1.714(3) no
O1 C1 . . 1.340(4) no
O2 C16 . . 1.336(3) no
N1 C7 . . 1.275(6) yes
N1 C8 . . 1.484(5) no
N2 C22 . . 1.280(5) yes
N2 C23 . . 1.488(5) no
C1 C2 . . 1.390(4) no
C1 C6 . . 1.390(4) no
C2 C3 . . 1.390(4) no
C3 C4 . . 1.390(4) no
C3 H1 . . 0.950 no
C4 C5 . . 1.390(4) no
C5 C6 . . 1.390(4) no
C5 H2 . . 0.950 no
C6 C7 . . 1.446(5) no
C7 H3 . . 0.950 no
C8 C9 . . 1.523(7) no
C8 C10 . . 1.525(5) no
C8 H4 . . 0.950 no
C9 H5 . . 0.950 no
C9 H6 . . 0.950 no
C9 H7 . . 0.950 no
C10 C11 . . 1.390(4) no
C10 C15 . . 1.390(4) no
C11 C12 . . 1.390(5) no
C11 H8 . . 0.950 no
C12 C13 . . 1.390(6) no
C12 H9 . . 0.950 no
C13 C14 . . 1.390(4) no
C13 H10 . . 0.950 no
C14 C15 . . 1.390(5) no
C14 H11 . . 0.950 no
C15 H12 . . 0.950 no
C16 C17 . . 1.390(3) no
C16 C21 . . 1.390(3) no
C17 C18 . . 1.390(3) no
C18 C19 . . 1.390(3) no
C18 H13 . . 0.950 no
C19 C20 . . 1.390(3) no
C20 C21 . . 1.390(3) no
C20 H14 . . 0.950 no
C21 C22 . . 1.455(4) no
C22 H15 . . 0.950 no
C23 C24 . . 1.521(7) no
C23 C25 . . 1.524(6) no
C23 H16 . . 0.950 no
C24 H17 . . 0.950 no
C24 H18 . . 0.950 no
C24 H19 . . 0.950 no
C25 C26 . . 1.390(4) no
C25 C30 . . 1.390(5) no
C26 C27 . . 1.390(6) no
C26 H20 . . 0.950 no
C27 C28 . . 1.390(7) no
C27 H21 . . 0.950 no
C28 C29 . . 1.390(7) no
C28 H22 . . 0.950 no
C29 C30 . . 1.390(5) no
C29 H23 . . 0.950 no
C30 H24 . . 0.950 no

loop_
_geom_torsion_atom_site_label_1
_geom_torsion_atom_site_label_2
_geom_torsion_atom_site_label_3
_geom_torsion_atom_site_label_4
_geom_torsion
_geom_torsion_publ_flag
Cu1 O1 C1 C2 153.3(2) no
Cu1 O1 C1 C6 -21.9(4) no
Cu1 O2 C16 C17 176.7(3) no
Cu1 O2 C16 C21 1.0(5) no
Cu1 N1 C7 C6 6.7(6) no
Cu1 N1 C8 C9 -166.1(3) no
Cu1 N1 C8 C10 66.9(4) no
Cu1 N2 C22 C21 10.0(7) no
Cu1 N2 C23 C24 -167.4(3) no
Cu1 N2 C23 C25 65.7(4) no
Cl1 C4 C3 C2 173.3(2) no
Cl1 C4 C5 C6 -173.3(3) no
Cl2 C2 C1 O1 6.2(4) no
Cl2 C2 C1 C6 -178.4(2) no
Cl2 C2 C3 C4 178.4(2) no
Cl3 C19 C18 C17 177.3(3) no
Cl3 C19 C20 C21 -177.2(3) no
Cl4 C17 C16 O2 6.4(5) no
Cl4 C17 C16 C21 -177.8(3) no
Cl4 C17 C18 C19 177.8(3) no
O1 Cu1 O2 C16 123.0(3) no
O1 Cu1 N1 C7 -25.3(4) no
O1 Cu1 N1 C8 163.9(3) no
O1 Cu1 N2 C22 -168.8(4) no
O1 Cu1 N2 C23 17.7(3) no
O1 C1 C2 C3 -175.4(3) no
O1 C1 C6 C5 175.1(3) no
O1 C1 C6 C7 -7.9(5) no
O2 Cu1 O1 C1 136.1(3) no
O2 Cu1 N1 C7 -176.8(4) no
O2 Cu1 N1 C8 12.3(3) no
O2 Cu1 N2 C22 -15.9(4) no
O2 Cu1 N2 C23 170.7(3) no
O2 C16 C17 C18 -175.9(3) no
O2 C16 C21 C20 175.6(3) no
O2 C16 C21 C22 -12.8(5) no
N1 Cu1 O1 C1 33.2(3) no
N1 Cu1 O2 C16 -134.7(3) no
N1 Cu1 N2 C22 87.3(4) no
N1 Cu1 N2 C23 -86.2(4) no
N1 C7 C6 C1 15.6(7) no
N1 C7 C6 C5 -167.3(4) no
N1 C8 C10 C11 -145.8(3) no
N1 C8 C10 C15 35.0(5) no
N2 Cu1 O1 C1 -112.7(3) no
N2 Cu1 O2 C16 10.9(3) no
N2 Cu1 N1 C7 80.3(4) no
N2 Cu1 N1 C8 -90.6(4) no
N2 C22 C21 C16 6.6(7) no
N2 C22 C21 C20 178.5(4) no
N2 C23 C25 C26 -159.5(3) no
N2 C23 C25 C30 18.6(5) no
C1 C2 C3 C4 0.0(4) no
C1 C6 C5 C4 0.0(5) no
C2 C1 C6 C5 0.0(4) no
C2 C1 C6 C7 177.0(3) no
C2 C3 C4 C5 0.0(5) no
C3 C2 C1 C6 0.0(4) no
C3 C4 C5 C6 0.0(5) no
C4 C5 C6 C7 -177.1(3) no
C6 C7 N1 C8 177.4(4) no
C7 N1 C8 C9 23.0(6) no
C7 N1 C8 C10 -104.1(4) yes
C8 C10 C11 C12 -179.2(3) no
C8 C10 C15 C14 179.2(3) no
C9 C8 C10 C11 85.4(4) no
C9 C8 C10 C15 -93.8(4) no
C10 C11 C12 C13 0.0(6) no
C10 C15 C14 C13 0.0(5) no
C11 C10 C15 C14 0.0(5) no
C11 C12 C13 C14 0.0(6) no
C12 C11 C10 C15 0.0(5) no
C12 C13 C14 C15 0.0(6) no
C16 C17 C18 C19 0.0(5) no
C16 C21 C20 C19 0.0(5) no
C17 C16 C21 C20 0.0(5) no
C17 C16 C21 C22 171.6(4) no
C17 C18 C19 C20 0.0(5) no
C18 C17 C16 C21 0.0(5) no
C18 C19 C20 C21 0.0(5) no
C19 C20 C21 C22 -172.2(3) no
C21 C22 N2 C23 -176.7(4) no
C22 N2 C23 C24 18.9(6) no
C22 N2 C23 C25 -108.0(4) yes
C23 C25 C26 C27 178.1(4) no
C23 C25 C30 C29 -178.0(4) no
C24 C23 C25 C26 71.2(5) no
C24 C23 C25 C30 -110.8(4) no
C25 C26 C27 C28 0.0(6) no
C25 C30 C29 C28 0.0(8) no
C26 C25 C30 C29 0.0(6) no
C26 C27 C28 C29 0.0(8) no
C27 C26 C25 C30 0.0(6) no
C27 C28 C29 C30 0.0(8) no
C27 C28 C29 C30 0.0(8) no
